data_4325369
loop_
_publ_author_name
'Biing-Chiau Tzeng'
'Bo-So Chen'
'Chang-Kai Chen'
'Yuan-Ping Chang'
'Wen-Chian Tzeng'
'Tsung-Yi Lin'
'Gene-Hsiang Lee'
'Pi-Tai Chou'
'Yu-Jie Fu'
'A. Hsiu-Hua Chang'

_publ_section_title
;
 pH-Dependent Spectroscopic and Luminescent Properties, and Metal-Ion
 Recognition Studies of Re(I) Complexes Containing
 2-(2'-Pyridyl)benzimidazole and 2-(2'-Pyridyl)benzimidazolate
;
_journal_name_full 'Inorganic Chemistry'
_journal_page_first 5379
_journal_page_last 5388
_journal_paper_doi 10.1021/ic1019058
_journal_volume 50
_journal_year 2011
_chemical_formula_sum 'C19 H18 O5 Re n3'
_chemical_formula_weight 554.56
_chemical_name_systematic
; 
 ? 
;
_space_group_IT_number 14
_symmetry_cell_setting monoclinic
_symmetry_space_group_name_Hall '-P 2ybc'
_symmetry_space_group_name_H-M 'P 1 21/c 1'
_atom_sites_solution_hydrogens geom
_atom_sites_solution_primary direct
_atom_sites_solution_secondary difmap
_audit_creation_method SHELXL-97
_cell_angle_alpha 90.00
_cell_angle_beta 99.8492(7)
_cell_angle_gamma 90.00
_cell_formula_units_Z 4
_cell_length_a 6.9427(1)
_cell_length_b 14.2672(2)
_cell_length_c 19.3829(3)
_cell_measurement_reflns_used 4589
_cell_measurement_temperature 150(2)
_cell_measurement_theta_max 27.50
_cell_measurement_theta_min 2.00
_cell_volume 1891.64(5)
_computing_cell_refinement DENZO-SMN
_computing_data_collection 'NONIUS COLLECT'
_computing_data_reduction DENZO-SMN
_computing_molecular_graphics 'Bruker SHELXTL'
_computing_publication_material 'Bruker SHELXTL'
_computing_structure_refinement 'SHELXL-97 (Sheldrick, 1997)'
_computing_structure_solution 'SHELXS-97 (Sheldrick, 1990)'
_diffrn_ambient_temperature 150(2)
_diffrn_measured_fraction_theta_full 0.992
_diffrn_measured_fraction_theta_max 0.992
_diffrn_measurement_device_type 'NONIUS KappaCCD'
_diffrn_measurement_method '\w scans'
_diffrn_radiation_monochromator graphite
_diffrn_radiation_source 'fine-focus sealed tube'
_diffrn_radiation_type MoK\a
_diffrn_radiation_wavelength 0.71073
_diffrn_reflns_av_R_equivalents 0.0409
_diffrn_reflns_av_sigmaI/netI 0.0475
_diffrn_reflns_limit_h_max 8
_diffrn_reflns_limit_h_min -8
_diffrn_reflns_limit_k_max 18
_diffrn_reflns_limit_k_min -17
_diffrn_reflns_limit_l_max 25
_diffrn_reflns_limit_l_min -20
_diffrn_reflns_number 10751
_diffrn_reflns_theta_full 27.50
_diffrn_reflns_theta_max 27.50
_diffrn_reflns_theta_min 1.78
_exptl_absorpt_coefficient_mu 6.460
_exptl_absorpt_correction_T_max 0.541
_exptl_absorpt_correction_T_min 0.345
_exptl_absorpt_correction_type multi-scan
_exptl_crystal_colour yellow
_exptl_crystal_density_diffrn 1.947
_exptl_crystal_density_meas ?
_exptl_crystal_description rod
_exptl_crystal_F_000 1072
_exptl_crystal_size_max 0.20
_exptl_crystal_size_mid 0.13
_exptl_crystal_size_min 0.10
_refine_diff_density_max 1.335
_refine_diff_density_min -1.681
_refine_diff_density_rms 0.160
_refine_ls_extinction_method none
_refine_ls_goodness_of_fit_ref 1.005
_refine_ls_hydrogen_treatment constr
_refine_ls_matrix_type full
_refine_ls_number_parameters 253
_refine_ls_number_reflns 4300
_refine_ls_number_restraints 0
_refine_ls_restrained_S_all 1.005
_refine_ls_R_factor_all 0.0453
_refine_ls_R_factor_gt 0.0285
_refine_ls_shift/su_max 0.001
_refine_ls_shift/su_mean 0.000
_refine_ls_structure_factor_coef Fsqd
_refine_ls_weighting_details 'calc w=1/[\s^2^(Fo^2^)+(0.0298P)^2^+0.0000P] where P=(Fo^2^+2Fc^2^)/3'
_refine_ls_weighting_scheme calc
_refine_ls_wR_factor_gt 0.0573
_refine_ls_wR_factor_ref 0.0617
_reflns_number_gt 3383
_reflns_number_total 4300
_reflns_threshold_expression >2sigma(I)
_cod_data_source_file ic1019058_si_002_2.cif
_cod_data_source_block 2
_cod_depositor_comments
;
The following automatic conversions were performed:

'_exptl_crystal_density_meas' value 'not_measured' was changed to '?'
- the value is perceived as not measured.

Automatic conversion script
Id: cif_fix_values 3008 2015-01-20 13:52:24Z robertas 
;
_cod_original_cell_volume 1891.63(5)
_cod_original_formula_sum 'C19 H18 n3 O5 Re'
_cod_database_code 4325369

loop_
_symmetry_equiv_pos_as_xyz
'x, y, z'
'-x, y+1/2, -z+1/2'
'-x, -y, -z'
'x, -y-1/2, z-1/2'

loop_
_atom_site_label
_atom_site_type_symbol
_atom_site_fract_x
_atom_site_fract_y
_atom_site_fract_z
_atom_site_U_iso_or_equiv
_atom_site_adp_type
_atom_site_occupancy
_atom_site_symmetry_multiplicity
_atom_site_calc_flag
_atom_site_refinement_flags
Re Re 0.37697(2) 0.074581(10) 0.172691(7) 0.02218(7) Uani 1 1 d .
O1 O 0.3903(5) -0.0288(2) 0.31281(14) 0.0379(7) Uani 1 1 d .
O2 O 0.5772(5) 0.24498(19) 0.25087(15) 0.0418(8) Uani 1 1 d .
O3 O -0.0109(4) 0.16617(19) 0.18812(15) 0.0347(7) Uani 1 1 d .
O4 O 0.6518(4) 0.01212(17) 0.15719(13) 0.0298(6) Uani 1 1 d .
H4A H 0.7397 0.0026 0.1936 0.045 Uiso 1 1 d R
H4B H 0.6604 -0.0184 0.1197 0.045 Uiso 1 1 d R
N1 n 0.2522(5) -0.0423(2) 0.10521(16) 0.0225(7) Uani 1 1 d .
N2 n 0.3667(5) 0.1237(2) 0.06770(15) 0.0225(7) Uani 1 1 d .
N3 n 0.3034(5) 0.0935(2) -0.04931(16) 0.0242(7) Uani 1 1 d .
C1 C 0.3846(6) 0.0106(3) 0.2604(2) 0.0285(9) Uani 1 1 d .
C2 C 0.5024(6) 0.1802(3) 0.2219(2) 0.0286(9) Uani 1 1 d .
C3 C 0.1344(6) 0.1309(3) 0.18242(19) 0.0257(9) Uani 1 1 d .
C4 C 0.1920(6) -0.1243(3) 0.1280(2) 0.0297(9) Uani 1 1 d .
H4 H 0.1940 -0.1326 0.1768 0.036 Uiso 1 1 calc R
C5 C 0.1275(6) -0.1966(3) 0.0831(2) 0.0328(10) Uani 1 1 d .
H5 H 0.0872 -0.2540 0.1009 0.039 Uiso 1 1 calc R
C6 C 0.1216(6) -0.1857(3) 0.0126(2) 0.0320(9) Uani 1 1 d .
H6 H 0.0779 -0.2354 -0.0188 0.038 Uiso 1 1 calc R
C7 C 0.1805(6) -0.1009(3) -0.0124(2) 0.0276(9) Uani 1 1 d .
H7 H 0.1766 -0.0915 -0.0611 0.033 Uiso 1 1 calc R
C8 C 0.2447(6) -0.0308(3) 0.03476(19) 0.0238(8) Uani 1 1 d .
C9 C 0.3077(6) 0.0620(2) 0.01560(19) 0.0217(8) Uani 1 1 d .
C10 C 0.4041(6) 0.2048(2) 0.03356(19) 0.0237(8) Uani 1 1 d .
C11 C 0.4700(6) 0.2930(3) 0.0591(2) 0.0300(9) Uani 1 1 d .
H11 H 0.4994 0.3056 0.1079 0.036 Uiso 1 1 calc R
C12 C 0.4903(7) 0.3607(3) 0.0102(2) 0.0366(10) Uani 1 1 d .
H12 H 0.5347 0.4212 0.0259 0.044 Uiso 1 1 calc R
C13 C 0.4474(7) 0.3430(3) -0.0620(2) 0.0377(11) Uani 1 1 d .
H13 H 0.4608 0.3921 -0.0940 0.045 Uiso 1 1 calc R
C14 C 0.3863(6) 0.2557(3) -0.0874(2) 0.0342(10) Uani 1 1 d .
H14 H 0.3597 0.2436 -0.1363 0.041 Uiso 1 1 calc R
C15 C 0.3646(6) 0.1857(3) -0.03897(19) 0.0260(9) Uani 1 1 d .
O5 O 0.9061(5) -0.01723(19) 0.27646(15) 0.0405(8) Uani 1 1 d .
C16 C 0.9043(9) -0.1076(3) 0.3079(3) 0.0614(16) Uani 1 1 d .
H16A H 0.9930 -0.1508 0.2883 0.074 Uiso 1 1 calc R
H16B H 0.7707 -0.1343 0.2988 0.074 Uiso 1 1 calc R
C17 C 0.9721(9) -0.0949(4) 0.3852(3) 0.0708(19) Uani 1 1 d .
H17A H 1.1155 -0.1028 0.3978 0.085 Uiso 1 1 calc R
H17B H 0.9066 -0.1396 0.4126 0.085 Uiso 1 1 calc R
C18 C 0.9123(10) 0.0045(5) 0.3968(3) 0.0748(19) Uani 1 1 d .
H18A H 0.7765 0.0071 0.4061 0.090 Uiso 1 1 calc R
H18B H 1.0007 0.0333 0.4367 0.090 Uiso 1 1 calc R
C19 C 0.9287(8) 0.0526(3) 0.3303(2) 0.0426(11) Uani 1 1 d .
H19A H 0.8258 0.1010 0.3195 0.051 Uiso 1 1 calc R
H19B H 1.0578 0.0833 0.3339 0.051 Uiso 1 1 calc R

loop_
_atom_site_aniso_label
_atom_site_aniso_U_11
_atom_site_aniso_U_22
_atom_site_aniso_U_33
_atom_site_aniso_U_23
_atom_site_aniso_U_13
_atom_site_aniso_U_12
Re 0.02374(10) 0.02328(10) 0.01895(9) -0.00142(6) 0.00204(6) -0.00011(7)
O1 0.052(2) 0.0384(17) 0.0238(15) 0.0099(14) 0.0078(14) 0.0029(15)
O2 0.051(2) 0.0338(17) 0.0377(17) -0.0127(14) -0.0013(15) -0.0106(15)
O3 0.0277(19) 0.0361(16) 0.0412(17) -0.0009(13) 0.0087(14) 0.0032(14)
O4 0.0283(17) 0.0380(16) 0.0223(14) -0.0076(12) 0.0019(12) 0.0050(12)
N1 0.0195(18) 0.0215(15) 0.0246(16) -0.0027(14) -0.0015(13) -0.0010(14)
N2 0.0230(19) 0.0236(16) 0.0207(16) 0.0004(13) 0.0032(14) 0.0010(14)
N3 0.0211(18) 0.0296(17) 0.0212(16) 0.0002(13) 0.0014(13) 0.0048(14)
C1 0.026(2) 0.026(2) 0.034(2) -0.0093(18) 0.0058(19) 0.0011(17)
C2 0.028(2) 0.036(2) 0.0214(19) 0.0061(18) 0.0037(17) 0.0023(19)
C3 0.027(2) 0.024(2) 0.026(2) 0.0004(16) 0.0038(18) -0.0020(18)
C4 0.028(2) 0.028(2) 0.031(2) 0.0094(18) 0.0002(18) 0.0039(18)
C5 0.027(2) 0.022(2) 0.049(3) 0.0017(18) 0.004(2) -0.0022(17)
C6 0.024(2) 0.027(2) 0.042(2) -0.0093(19) -0.0011(19) -0.0002(18)
C7 0.024(2) 0.028(2) 0.030(2) -0.0048(17) 0.0012(17) 0.0026(17)
C8 0.017(2) 0.030(2) 0.0225(19) -0.0045(17) -0.0005(16) 0.0021(17)
C9 0.017(2) 0.027(2) 0.0201(19) -0.0032(15) 0.0019(15) 0.0015(16)
C10 0.020(2) 0.025(2) 0.0264(19) 0.0021(16) 0.0054(16) 0.0007(16)
C11 0.029(2) 0.029(2) 0.031(2) 0.0032(18) 0.0043(18) 0.0005(18)
C12 0.034(3) 0.026(2) 0.049(3) 0.006(2) 0.004(2) -0.0017(19)
C13 0.034(3) 0.036(2) 0.043(3) 0.018(2) 0.007(2) -0.001(2)
C14 0.030(3) 0.044(3) 0.029(2) 0.0097(19) 0.0040(19) 0.007(2)
C15 0.021(2) 0.031(2) 0.025(2) 0.0017(17) 0.0014(17) 0.0040(17)
O5 0.049(2) 0.0332(16) 0.0343(17) 0.0046(13) -0.0074(14) -0.0009(14)
C16 0.054(4) 0.044(3) 0.087(4) 0.019(3) 0.013(3) 0.002(3)
C17 0.045(4) 0.097(5) 0.071(4) 0.054(4) 0.010(3) 0.011(3)
C18 0.081(5) 0.106(5) 0.037(3) 0.011(3) 0.009(3) 0.016(4)
C19 0.047(3) 0.046(3) 0.031(2) -0.002(2) -0.004(2) 0.002(2)

loop_
_atom_type_symbol
_atom_type_description
_atom_type_scat_dispersion_real
_atom_type_scat_dispersion_imag
_atom_type_scat_source
C C 0.0033 0.0016 'International Tables Vol C Tables 4.2.6.8 and 6.1.1.4'
H H 0.0000 0.0000 'International Tables Vol C Tables 4.2.6.8 and 6.1.1.4'
N N 0.0061 0.0033 'International Tables Vol C Tables 4.2.6.8 and 6.1.1.4'
O O 0.0106 0.0060 'International Tables Vol C Tables 4.2.6.8 and 6.1.1.4'
Re Re -1.0185 7.2310 'International Tables Vol C Tables 4.2.6.8 and 6.1.1.4'

loop_
_geom_angle_atom_site_label_1
_geom_angle_atom_site_label_2
_geom_angle_atom_site_label_3
_geom_angle
C3 Re C2 87.32(17)
C3 Re C1 90.22(16)
C2 Re C1 89.53(16)
C3 Re n2 94.01(14)
C2 Re n2 98.91(14)
C1 Re n2 170.71(13)
C3 Re O4 177.69(12)
C2 Re O4 93.24(14)
C1 Re O4 92.03(14)
N2 Re O4 83.69(11)
C3 Re n1 96.51(14)
C2 Re n1 172.80(14)
C1 Re n1 96.53(13)
N2 Re n1 74.79(11)
O4 Re n1 82.70(10)
C4 n1 C8 118.2(3)
C4 n1 Re 125.2(3)
C8 n1 Re 116.5(2)
C9 n2 C10 104.3(3)
C9 n2 Re 117.0(2)
C10 n2 Re 138.7(2)
C9 n3 C15 103.1(3)
O1 C1 Re 179.2(3)
O2 C2 Re 178.9(3)
O3 C3 Re 178.9(3)
N1 C4 C5 122.1(4)
C6 C5 C4 119.9(4)
C5 C6 C7 119.1(4)
C8 C7 C6 118.8(4)
N1 C8 C7 121.9(4)
N1 C8 C9 113.6(3)
C7 C8 C9 124.5(3)
N3 C9 n2 116.2(3)
N3 C9 C8 125.9(3)
N2 C9 C8 117.8(3)
N2 C10 C11 131.4(3)
N2 C10 C15 107.2(3)
C11 C10 C15 121.5(3)
C12 C11 C10 116.9(4)
C11 C12 C13 122.1(4)
C14 C13 C12 121.2(4)
C13 C14 C15 117.9(4)
N3 C15 C14 130.3(4)
N3 C15 C10 109.3(3)
C14 C15 C10 120.4(3)
C16 O5 C19 109.0(4)
O5 C16 C17 107.0(4)
C16 C17 C18 102.5(4)
C19 C18 C17 103.9(4)
O5 C19 C18 107.3(4)

loop_
_geom_bond_atom_site_label_1
_geom_bond_atom_site_label_2
_geom_bond_distance
Re C3 1.904(4)
Re C2 1.911(4)
Re C1 1.922(4)
Re n2 2.142(3)
Re O4 2.173(3)
Re n1 2.203(3)
O1 C1 1.156(5)
O2 C2 1.158(5)
O3 C3 1.150(5)
N1 C4 1.342(5)
N1 C8 1.367(5)
N2 C9 1.350(5)
N2 C10 1.380(4)
N3 C9 1.332(5)
N3 C15 1.386(5)
C4 C5 1.375(5)
C5 C6 1.369(6)
C6 C7 1.390(5)
C7 C8 1.377(5)
C8 C9 1.462(5)
C10 C11 1.400(5)
C10 C15 1.412(5)
C11 C12 1.377(5)
C12 C13 1.404(6)
C13 C14 1.379(6)
C14 C15 1.396(5)
O5 C16 1.427(5)
O5 C19 1.431(5)
C16 C17 1.503(8)
C17 C18 1.505(8)
C18 C19 1.483(7)
